data_4340478
loop_
_publ_author_name
'Amir, Aviran'
'Ezra, Alon'
'Shimon, Linda J. W.'
'Fischer, Bilha'

_publ_section_title
;
 Novel Cu(I)-Selective Chelators Based on a Bis(phosphorothioyl)amide
 Scaffold.
;
_journal_issue 15
_journal_name_full 'Inorganic chemistry'
_journal_page_first 7901
_journal_paper_doi 10.1021/ic500465z
_journal_volume 53
_journal_year 2014
_chemical_formula_moiety 'C4 H8 N P2 S6, C8 H20 N'
_chemical_formula_sum 'C12 H28 N2 P2 S6'
_chemical_formula_weight 454.66
_chemical_name_systematic
; 
 ? 
;
_space_group_IT_number 14
_symmetry_cell_setting monoclinic
_symmetry_space_group_name_Hall '-P 2ybc'
_symmetry_space_group_name_H-M 'P 1 21/c 1'
_atom_sites_solution_hydrogens geom
_atom_sites_solution_primary direct
_atom_sites_solution_secondary difmap
_audit_creation_method SHELXL-97
_cell_angle_alpha 90.00
_cell_angle_beta 100.133(2)
_cell_angle_gamma 90.00
_cell_formula_units_Z 4
_cell_length_a 11.9500(2)
_cell_length_b 9.3645(3)
_cell_length_c 19.1773(6)
_cell_measurement_reflns_used 6356
_cell_measurement_temperature 120(2)
_cell_measurement_theta_max 26.37
_cell_measurement_theta_min 2.55
_cell_volume 2112.58(10)
_computing_cell_refinement HKL
_computing_data_collection 'Collect package (Bruker Nonius)'
_computing_data_reduction HKL
_computing_structure_refinement 'SHELXL-97 (Sheldrick, 1997)'
_computing_structure_solution 'SHELXS-97 (Sheldrick, 1990)'
_diffrn_ambient_temperature 120(2)
_diffrn_measured_fraction_theta_full 0.995
_diffrn_measured_fraction_theta_max 0.995
_diffrn_measurement_device_type 'Nonius KappaCCD'
_diffrn_measurement_method 'phi and omega scans'
_diffrn_radiation_monochromator graphite
_diffrn_radiation_source 'fine-focus sealed tube'
_diffrn_radiation_type MoK\a
_diffrn_radiation_wavelength 0.71073
_diffrn_reflns_av_R_equivalents 0.0350
_diffrn_reflns_av_sigmaI/netI 0.0353
_diffrn_reflns_limit_h_max 14
_diffrn_reflns_limit_h_min -14
_diffrn_reflns_limit_k_max 11
_diffrn_reflns_limit_k_min 0
_diffrn_reflns_limit_l_max 23
_diffrn_reflns_limit_l_min 0
_diffrn_reflns_number 8145
_diffrn_reflns_theta_full 25.68
_diffrn_reflns_theta_max 25.68
_diffrn_reflns_theta_min 3.09
_exptl_absorpt_coefficient_mu 0.796
_exptl_absorpt_correction_T_max 0.8443
_exptl_absorpt_correction_T_min 0.8078
_exptl_absorpt_correction_type multi-scan
_exptl_absorpt_process_details 'SHELXL-97 (Sheldrick, 1997)'
_exptl_crystal_colour colourless
_exptl_crystal_density_diffrn 1.429
_exptl_crystal_density_method 'not measured'
_exptl_crystal_description chunk
_exptl_crystal_F_000 960
_exptl_crystal_size_max 0.28
_exptl_crystal_size_mid 0.28
_exptl_crystal_size_min 0.22
_refine_diff_density_max 0.956
_refine_diff_density_min -0.510
_refine_diff_density_rms 0.104
_refine_ls_extinction_method none
_refine_ls_goodness_of_fit_ref 1.090
_refine_ls_hydrogen_treatment mixed
_refine_ls_matrix_type full
_refine_ls_number_parameters 208
_refine_ls_number_reflns 3999
_refine_ls_number_restraints 0
_refine_ls_restrained_S_all 1.090
_refine_ls_R_factor_all 0.0723
_refine_ls_R_factor_gt 0.0551
_refine_ls_shift/su_max 0.000
_refine_ls_shift/su_mean 0.000
_refine_ls_structure_factor_coef Fsqd
_refine_ls_weighting_details 'calc w=1/[\s^2^(Fo^2^)+(0.1017P)^2^+1.7047P] where P=(Fo^2^+2Fc^2^)/3'
_refine_ls_weighting_scheme calc
_refine_ls_wR_factor_gt 0.1509
_refine_ls_wR_factor_ref 0.1654
_reflns_number_gt 3114
_reflns_number_total 3999
_reflns_threshold_expression >2sigma(I)
_cod_data_source_file ic500465z_si_002.cif
_cod_data_source_block aa53
_cod_depositor_comments 'Adding full bibliography for 4340476--4340478.cif.'
_cod_original_sg_symbol_H-M P2(1)/c
_cod_database_code 4340478

loop_
_symmetry_equiv_pos_as_xyz
'x, y, z'
'-x, y+1/2, -z+1/2'
'-x, -y, -z'
'x, -y-1/2, z-1/2'

loop_
_atom_site_label
_atom_site_type_symbol
_atom_site_fract_x
_atom_site_fract_y
_atom_site_fract_z
_atom_site_U_iso_or_equiv
_atom_site_adp_type
_atom_site_occupancy
_atom_site_symmetry_multiplicity
_atom_site_calc_flag
_atom_site_refinement_flags
P1 P 0.79589(8) 0.30239(10) 0.13221(5) 0.0292(2) Uani 1 1 d .
S1 S 0.77280(10) 0.29906(11) 0.02829(5) 0.0444(3) Uani 1 1 d .
S2 S 0.73141(8) 0.11241(11) 0.16987(6) 0.0394(3) Uani 1 1 d .
S3 S 0.96677(7) 0.28031(10) 0.18121(5) 0.0355(3) Uani 1 1 d .
C1 C 0.8610(3) 0.0516(4) 0.2247(2) 0.0410(9) Uani 1 1 d .
H1A H 0.8674 0.0946 0.2724 0.049 Uiso 1 1 calc R
H1B H 0.8579 -0.0534 0.2300 0.049 Uiso 1 1 calc R
C2 C 0.9639(3) 0.0904(4) 0.1940(3) 0.0463(10) Uani 1 1 d .
H2A H 0.9615 0.0411 0.1481 0.056 Uiso 1 1 calc R
H2B H 1.0335 0.0597 0.2264 0.056 Uiso 1 1 calc R
N1 N 0.7528(3) 0.4497(3) 0.16014(17) 0.0361(7) Uani 1 1 d .
P2 P 0.70575(7) 0.49968(10) 0.22862(5) 0.0293(3) Uani 1 1 d .
S4 S 0.72958(8) 0.70369(10) 0.24761(5) 0.0378(3) Uani 1 1 d .
S5 S 0.76733(7) 0.38222(11) 0.32276(5) 0.0374(3) Uani 1 1 d .
S6 S 0.53503(7) 0.43449(11) 0.21499(5) 0.0371(3) Uani 1 1 d .
C3 C 0.5349(3) 0.4132(5) 0.3086(2) 0.0410(9) Uani 1 1 d .
H3A H 0.5453 0.5071 0.3326 0.049 Uiso 1 1 calc R
H3B H 0.4614 0.3726 0.3160 0.049 Uiso 1 1 calc R
C4 C 0.6327(3) 0.3124(5) 0.3394(2) 0.0425(10) Uani 1 1 d .
H4A H 0.6191 0.2168 0.3176 0.051 Uiso 1 1 calc R
H4B H 0.6355 0.3022 0.3911 0.051 Uiso 1 1 calc R
N2 N 0.2435(2) 0.3411(4) -0.00033(16) 0.0341(7) Uani 1 1 d .
H2C H 0.239(3) 0.428(5) -0.017(2) 0.029(10) Uiso 1 1 d .
C5 C 0.2959(4) 0.3603(5) 0.0782(2) 0.0500(11) Uani 1 1 d .
H5A H 0.3010 0.2658 0.1017 0.060 Uiso 1 1 calc R
H5B H 0.3741 0.3977 0.0817 0.060 Uiso 1 1 calc R
C6 C 0.2294(4) 0.4596(5) 0.1172(2) 0.0431(10) Uani 1 1 d .
H6A H 0.2161 0.5499 0.0912 0.065 Uiso 1 1 calc R
H6B H 0.2725 0.4780 0.1647 0.065 Uiso 1 1 calc R
H6C H 0.1563 0.4158 0.1210 0.065 Uiso 1 1 calc R
C7 C 0.1190(4) 0.2974(5) -0.0116(2) 0.0464(10) Uani 1 1 d .
H7 H 0.0793 0.3708 0.0130 0.056 Uiso 1 1 calc R
C8 C 0.0675(4) 0.3076(5) -0.0908(2) 0.0527(12) Uani 1 1 d .
H8A H 0.1012 0.2340 -0.1170 0.079 Uiso 1 1 calc R
H8B H 0.0834 0.4022 -0.1087 0.079 Uiso 1 1 calc R
H8C H -0.0149 0.2932 -0.0972 0.079 Uiso 1 1 calc R
C9 C 0.0979(5) 0.1556(6) 0.0209(3) 0.0732(16) Uani 1 1 d .
H9A H 0.1228 0.0783 -0.0072 0.110 Uiso 1 1 calc R
H9B H 0.0165 0.1451 0.0217 0.110 Uiso 1 1 calc R
H9C H 0.1406 0.1511 0.0694 0.110 Uiso 1 1 calc R
C10 C 0.3236(4) 0.2589(5) -0.0389(2) 0.0503(11) Uani 1 1 d .
H10 H 0.2817 0.2393 -0.0878 0.060 Uiso 1 1 calc R
C11 C 0.4247(4) 0.3459(6) -0.0459(2) 0.0518(11) Uani 1 1 d .
H11A H 0.4778 0.3464 -0.0008 0.078 Uiso 1 1 calc R
H11B H 0.4009 0.4439 -0.0589 0.078 Uiso 1 1 calc R
H11C H 0.4621 0.3048 -0.0829 0.078 Uiso 1 1 calc R
C12 C 0.3598(5) 0.1169(6) -0.0055(4) 0.0756(16) Uani 1 1 d .
H12A H 0.4194 0.0756 -0.0285 0.113 Uiso 1 1 calc R
H12B H 0.2944 0.0522 -0.0113 0.113 Uiso 1 1 calc R
H12C H 0.3894 0.1304 0.0451 0.113 Uiso 1 1 calc R

loop_
_atom_site_aniso_label
_atom_site_aniso_U_11
_atom_site_aniso_U_22
_atom_site_aniso_U_33
_atom_site_aniso_U_23
_atom_site_aniso_U_13
_atom_site_aniso_U_12
P1 0.0284(5) 0.0282(5) 0.0306(5) 0.0061(4) 0.0044(4) -0.0010(4)
S1 0.0627(7) 0.0402(6) 0.0288(5) 0.0024(4) 0.0039(5) 0.0030(5)
S2 0.0301(5) 0.0368(6) 0.0484(6) 0.0138(4) -0.0009(4) -0.0092(4)
S3 0.0270(5) 0.0306(5) 0.0474(6) 0.0039(4) 0.0026(4) -0.0049(4)
C1 0.040(2) 0.032(2) 0.050(2) 0.0144(18) 0.0037(18) 0.0039(17)
C2 0.032(2) 0.034(2) 0.071(3) 0.003(2) 0.0052(19) 0.0010(16)
N1 0.0464(18) 0.0256(16) 0.0379(18) 0.0076(13) 0.0115(14) 0.0020(14)
P2 0.0238(5) 0.0304(5) 0.0332(5) 0.0050(4) 0.0035(4) 0.0006(4)
S4 0.0372(5) 0.0331(5) 0.0431(6) -0.0017(4) 0.0073(4) -0.0002(4)
S5 0.0251(5) 0.0488(6) 0.0371(5) 0.0107(4) 0.0020(4) 0.0005(4)
S6 0.0241(5) 0.0448(6) 0.0401(6) 0.0041(4) -0.0008(4) -0.0042(4)
C3 0.0296(19) 0.049(2) 0.046(2) 0.0064(19) 0.0120(17) 0.0010(17)
C4 0.036(2) 0.047(2) 0.045(2) 0.0144(19) 0.0097(17) -0.0063(18)
N2 0.0319(17) 0.0327(18) 0.0366(18) 0.0062(14) 0.0028(13) 0.0046(13)
C5 0.051(3) 0.055(3) 0.042(2) -0.006(2) 0.0018(19) 0.006(2)
C6 0.046(2) 0.047(2) 0.038(2) 0.0044(18) 0.0149(18) -0.0031(19)
C7 0.040(2) 0.047(3) 0.052(3) 0.002(2) 0.0076(19) -0.0077(19)
C8 0.039(2) 0.066(3) 0.050(3) 0.002(2) -0.0004(19) -0.015(2)
C9 0.064(3) 0.065(3) 0.093(4) 0.033(3) 0.021(3) -0.013(3)
C10 0.053(3) 0.057(3) 0.042(2) -0.006(2) 0.010(2) 0.011(2)
C11 0.043(2) 0.072(3) 0.042(2) 0.004(2) 0.0128(19) 0.012(2)
C12 0.084(4) 0.050(3) 0.096(4) -0.011(3) 0.026(3) 0.009(3)

loop_
_atom_type_symbol
_atom_type_description
_atom_type_scat_dispersion_real
_atom_type_scat_dispersion_imag
_atom_type_scat_source
C C 0.0033 0.0016 'International Tables Vol C Tables 4.2.6.8 and 6.1.1.4'
H H 0.0000 0.0000 'International Tables Vol C Tables 4.2.6.8 and 6.1.1.4'
N N 0.0061 0.0033 'International Tables Vol C Tables 4.2.6.8 and 6.1.1.4'
P P 0.1023 0.0942 'International Tables Vol C Tables 4.2.6.8 and 6.1.1.4'
S S 0.1246 0.1234 'International Tables Vol C Tables 4.2.6.8 and 6.1.1.4'

loop_
_geom_angle_atom_site_label_1
_geom_angle_atom_site_label_2
_geom_angle_atom_site_label_3
_geom_angle
N1 P1 S1 110.98(13)
N1 P1 S3 106.26(13)
S1 P1 S3 113.83(6)
N1 P1 S2 116.97(12)
S1 P1 S2 109.79(6)
S3 P1 S2 98.52(5)
C1 S2 P1 97.89(13)
C2 S3 P1 96.76(14)
C2 C1 S2 112.0(3)
C2 C1 H1A 109.2
S2 C1 H1A 109.2
C2 C1 H1B 109.2
S2 C1 H1B 109.2
H1A C1 H1B 107.9
C1 C2 S3 109.3(3)
C1 C2 H2A 109.8
S3 C2 H2A 109.8
C1 C2 H2B 109.8
S3 C2 H2B 109.8
H2A C2 H2B 108.3
P2 N1 P1 135.6(2)
N1 P2 S4 112.39(12)
N1 P2 S6 106.79(13)
S4 P2 S6 114.41(6)
N1 P2 S5 115.38(12)
S4 P2 S5 109.22(6)
S6 P2 S5 97.95(5)
C4 S5 P2 98.65(13)
C3 S6 P2 94.52(13)
C4 C3 S6 108.5(3)
C4 C3 H3A 110.0
S6 C3 H3A 110.0
C4 C3 H3B 110.0
S6 C3 H3B 110.0
H3A C3 H3B 108.4
C3 C4 S5 110.3(3)
C3 C4 H4A 109.6
S5 C4 H4A 109.6
C3 C4 H4B 109.6
S5 C4 H4B 109.6
H4A C4 H4B 108.1
C10 N2 C7 118.6(3)
C10 N2 C5 110.7(3)
C7 N2 C5 112.9(3)
C10 N2 H2C 107(3)
C7 N2 H2C 102(2)
C5 N2 H2C 104(3)
C6 C5 N2 113.6(3)
C6 C5 H5A 108.9
N2 C5 H5A 108.9
C6 C5 H5B 108.9
N2 C5 H5B 108.9
H5A C5 H5B 107.7
C5 C6 H6A 109.5
C5 C6 H6B 109.5
H6A C6 H6B 109.5
C5 C6 H6C 109.5
H6A C6 H6C 109.5
H6B C6 H6C 109.5
C9 C7 N2 114.2(4)
C9 C7 C8 113.3(4)
N2 C7 C8 109.6(3)
C9 C7 H7 106.4
N2 C7 H7 106.4
C8 C7 H7 106.4
C7 C8 H8A 109.5
C7 C8 H8B 109.5
H8A C8 H8B 109.5
C7 C8 H8C 109.5
H8A C8 H8C 109.5
H8B C8 H8C 109.5
C7 C9 H9A 109.5
C7 C9 H9B 109.5
H9A C9 H9B 109.5
C7 C9 H9C 109.5
H9A C9 H9C 109.5
H9B C9 H9C 109.5
C11 C10 C12 110.2(4)
C11 C10 N2 111.1(4)
C12 C10 N2 113.6(4)
C11 C10 H10 107.2
C12 C10 H10 107.2
N2 C10 H10 107.2
C10 C11 H11A 109.5
C10 C11 H11B 109.5
H11A C11 H11B 109.5
C10 C11 H11C 109.5
H11A C11 H11C 109.5
H11B C11 H11C 109.5
C10 C12 H12A 109.5
C10 C12 H12B 109.5
H12A C12 H12B 109.5
C10 C12 H12C 109.5
H12A C12 H12C 109.5
H12B C12 H12C 109.5

loop_
_geom_bond_atom_site_label_1
_geom_bond_atom_site_label_2
_geom_bond_distance
P1 N1 1.597(3)
P1 S1 1.9635(13)
P1 S3 2.1025(13)
P1 S2 2.1158(13)
S2 C1 1.804(4)
S3 C2 1.797(4)
C1 C2 1.498(6)
C1 H1A 0.9900
C1 H1B 0.9900
C2 H2A 0.9900
C2 H2B 0.9900
N1 P2 1.588(3)
P2 S4 1.9563(14)
P2 S6 2.1013(12)
P2 S5 2.1315(13)
S5 C4 1.817(4)
S6 C3 1.806(4)
C3 C4 1.537(6)
C3 H3A 0.9900
C3 H3B 0.9900
C4 H4A 0.9900
C4 H4B 0.9900
N2 C10 1.518(5)
N2 C7 1.521(5)
N2 C5 1.537(5)
N2 H2C 0.87(4)
C5 C6 1.505(6)
C5 H5A 0.9900
C5 H5B 0.9900
C6 H6A 0.9800
C6 H6B 0.9800
C6 H6C 0.9800
C7 C9 1.507(6)
C7 C8 1.538(6)
C7 H7 1.0000
C8 H8A 0.9800
C8 H8B 0.9800
C8 H8C 0.9800
C9 H9A 0.9800
C9 H9B 0.9800
C9 H9C 0.9800
C10 C11 1.483(7)
C10 C12 1.506(7)
C10 H10 1.0000
C11 H11A 0.9800
C11 H11B 0.9800
C11 H11C 0.9800
C12 H12A 0.9800
C12 H12B 0.9800
C12 H12C 0.9800

loop_
_geom_torsion_atom_site_label_1
_geom_torsion_atom_site_label_2
_geom_torsion_atom_site_label_3
_geom_torsion_atom_site_label_4
_geom_torsion
N1 P1 S2 C1 -110.5(2)
S1 P1 S2 C1 121.92(16)
S3 P1 S2 C1 2.71(16)
N1 P1 S3 C2 143.0(2)
S1 P1 S3 C2 -94.57(17)
S2 P1 S3 C2 21.55(17)
P1 S2 C1 C2 -33.9(3)
S2 C1 C2 S3 56.7(4)
P1 S3 C2 C1 -47.0(3)
S1 P1 N1 P2 152.9(3)
S3 P1 N1 P2 -82.9(3)
S2 P1 N1 P2 25.8(4)
P1 N1 P2 S4 155.5(3)
P1 N1 P2 S6 -78.3(3)
P1 N1 P2 S5 29.3(4)
N1 P2 S5 C4 -118.7(2)
S4 P2 S5 C4 113.60(16)
S6 P2 S5 C4 -5.78(16)
N1 P2 S6 C3 150.29(18)
S4 P2 S6 C3 -84.69(15)
S5 P2 S6 C3 30.67(15)
P2 S6 C3 C4 -54.4(3)
S6 C3 C4 S5 57.3(4)
P2 S5 C4 C3 -27.6(3)
C10 N2 C5 C6 171.2(4)
C7 N2 C5 C6 -53.1(5)
C10 N2 C7 C9 69.9(5)
C5 N2 C7 C9 -62.1(5)
C10 N2 C7 C8 -58.5(5)
C5 N2 C7 C8 169.6(4)
C7 N2 C10 C11 157.1(4)
C5 N2 C10 C11 -70.0(5)
C7 N2 C10 C12 -78.0(5)
C5 N2 C10 C12 55.0(5)
